data_4102527
loop_
_publ_author_name
'Rebeca Reguillo'
'Mary Grellier'
'Nicolas Vautravers'
'Laure Vendier'
'Sylviane Sabo-Etienne'

_publ_contact_author
;
Sylviane Sabo-Etienne and Mary Grellier
;
_publ_contact_author_address
;
Laboratoire de Chimie de Coordination
205 Route de Narbonne
31077 Toulouse Cedex 04
;
_publ_contact_author_email 'sabo@lcc-toulouse.fr, grellier@lcc-toulouse.fr'
_publ_section_title
;
 Ruthenium-Catalyzed Hydrogenation of Nitriles: Insights into the
 Mechanism
;
_journal_name_full 'Journal of the American Chemical Society'
_journal_page_first 7854
_journal_page_last 7855
_journal_paper_doi 10.1021/ja102759z
_journal_volume 132
_journal_year 2010
_chemical_absolute_configuration ad
_chemical_compound_source 'synthesis as described'
_chemical_formula_moiety 'C37 H60 N1 P2 Ru1'
_chemical_formula_sum 'C37 H60 N P2 Ru'
_chemical_formula_weight 681.87
_chemical_name_systematic
;
 ?
;
_space_group_IT_number 4
_symmetry_cell_setting monoclinic
_symmetry_Int_Tables_number 4
_symmetry_space_group_name_Hall 'P 2yb'
_symmetry_space_group_name_H-M 'P 1 21 1'
_atom_sites_solution_hydrogens geom
_atom_sites_solution_primary direct
_atom_sites_solution_secondary difmap
_cell_angle_alpha 90
_cell_angle_beta 107.519(3)
_cell_angle_gamma 90
_cell_formula_units_Z 4
_cell_length_a 13.8350(7)
_cell_length_b 16.0480(8)
_cell_length_c 15.9870(9)
_cell_measurement_reflns_used 8713
_cell_measurement_temperature 110(2)
_cell_measurement_theta_max 28.14
_cell_measurement_theta_min 2.33
_cell_measurement_wavelength 0.71073
_cell_volume 3384.9(3)
_computing_cell_refinement 'Bruker SMART'
_computing_data_collection 'Bruker SMART'
_computing_data_reduction 'Bruker SAINT'
_computing_molecular_graphics 'Ortep-3 for Windows (Farrugia, 1997)'
_computing_publication_material 'WinGX publication routines (Farrugia, 1999)'
_computing_structure_refinement 'SHELXL-97 (Sheldrick, 1997)'
_computing_structure_solution 'SIR92 (Giacovazzo et al, 1993)'
_diffrn_ambient_temperature 110(2)
_diffrn_measured_fraction_theta_full 0.994
_diffrn_measured_fraction_theta_max 0.994
_diffrn_measurement_device_type 'Bruker Kappa APEX II'
_diffrn_measurement_method \w-\f
_diffrn_radiation_monochromator graphite
_diffrn_radiation_source 'fine-focus sealed tube'
_diffrn_radiation_type MoK\a
_diffrn_radiation_wavelength 0.71073
_diffrn_reflns_av_R_equivalents 0.0474
_diffrn_reflns_av_unetI/netI 0.0667
_diffrn_reflns_limit_h_max 16
_diffrn_reflns_limit_h_min -16
_diffrn_reflns_limit_k_max 19
_diffrn_reflns_limit_k_min -19
_diffrn_reflns_limit_l_max 19
_diffrn_reflns_limit_l_min -19
_diffrn_reflns_number 33052
_diffrn_reflns_theta_full 25.68
_diffrn_reflns_theta_max 25.68
_diffrn_reflns_theta_min 1.84
_diffrn_standards_decay_% 0
_diffrn_standards_interval_count 0
_diffrn_standards_interval_time 0
_diffrn_standards_number 0
_exptl_absorpt_coefficient_mu 0.584
_exptl_absorpt_correction_T_max 0.990
_exptl_absorpt_correction_T_min 0.892
_exptl_absorpt_correction_type multi-scan
_exptl_absorpt_process_details
;
        [c.f. r.h. blessing, acta cryst. (1995), a51, 33-38]
;
_exptl_crystal_colour yellow
_exptl_crystal_density_diffrn 1.338
_exptl_crystal_density_method 'not measured'
_exptl_crystal_description parallelepiped
_exptl_crystal_F_000 1452
_exptl_crystal_size_max 0.12
_exptl_crystal_size_mid 0.08
_exptl_crystal_size_min 0.02
_refine_diff_density_max 2.522
_refine_diff_density_min -0.927
_refine_diff_density_rms 0.087
_refine_ls_abs_structure_details 'Flack H D (1983), Acta Cryst. A39, 876-881'
_refine_ls_abs_structure_Flack -0.02(3)
_refine_ls_extinction_method none
_refine_ls_goodness_of_fit_ref 1.055
_refine_ls_hydrogen_treatment constr
_refine_ls_matrix_type full
_refine_ls_number_parameters 739
_refine_ls_number_reflns 12750
_refine_ls_number_restraints 13
_refine_ls_restrained_S_all 1.054
_refine_ls_R_factor_all 0.054
_refine_ls_R_factor_gt 0.0429
_refine_ls_shift/su_max 0.007
_refine_ls_shift/su_mean 0
_refine_ls_structure_factor_coef Fsqd
_refine_ls_weighting_details 'calc w=1/[\s^2^(Fo^2^)+(0.0407P)^2^+1.3336P] where P=(Fo^2^+2Fc^2^)/3'
_refine_ls_weighting_scheme calc
_refine_ls_wR_factor_gt 0.094
_refine_ls_wR_factor_ref 0.1
_reflns_number_gt 10893
_reflns_number_total 12750
_reflns_threshold_expression >2sigma(I)
_cod_data_source_file ja102759z_si_003.cif
_cod_data_source_block rro030209
_cod_original_sg_symbol_Hall 'P 2yb '
_cod_original_sg_symbol_H-M 'P 21'
_cod_database_code 4102527

loop_
_symmetry_equiv_pos_as_xyz
'x, y, z'
'-x, y+1/2, -z'

loop_
_atom_site_label
_atom_site_type_symbol
_atom_site_fract_x
_atom_site_fract_y
_atom_site_fract_z
_atom_site_U_iso_or_equiv
_atom_site_adp_type
_atom_site_occupancy
_atom_site_symmetry_multiplicity
_atom_site_calc_flag
_atom_site_refinement_flags
_atom_site_disorder_assembly
_atom_site_disorder_group
C1 C 0.2929(4) 1.6110(3) 0.0817(3) 0.0179(10) Uani 1 1 d . . .
H1 H 0.2557 1.6593 0.0566 0.022 Uiso 1 1 calc R . .
C2 C 0.3949(4) 1.6156(3) 0.1409(3) 0.0184(11) Uani 1 1 d . . .
C3 C 0.4412(4) 1.6931(3) 0.1686(3) 0.0212(11) Uani 1 1 d . . .
H3 H 0.4075 1.7433 0.1452 0.025 Uiso 1 1 calc R . .
C4 C 0.5355(4) 1.6957(3) 0.2295(3) 0.0302(13) Uani 1 1 d . . .
H4 H 0.5681 1.7475 0.2483 0.036 Uiso 1 1 calc R . .
C5 C 0.5823(4) 1.6206(3) 0.2633(3) 0.0287(13) Uani 1 1 d . . .
H5 H 0.6463 1.6217 0.3071 0.034 Uiso 1 1 calc R . .
C6 C 0.5369(4) 1.5440(3) 0.2340(3) 0.0236(11) Uani 1 1 d . . .
H6 H 0.5724 1.4942 0.2565 0.028 Uiso 1 1 calc R . .
C7 C 0.4396(4) 1.5381(3) 0.1717(3) 0.0197(11) Uani 1 1 d . . .
C8 C 0.3328(4) 1.5013(3) 0.3320(3) 0.0144(10) Uani 1 1 d . B .
H8 H 0.4055 1.5173 0.3431 0.017 Uiso 1 1 calc R . .
C9 C 0.3181(4) 1.4836(3) 0.4221(3) 0.0180(10) Uani 1 1 d . . .
H9A H 0.3719 1.4464 0.4578 0.022 Uiso 1 1 calc R . .
H9B H 0.2511 1.458 0.4156 0.022 Uiso 1 1 calc R . .
C10 C 0.3254(4) 1.5714(3) 0.4635(3) 0.0251(12) Uani 1 1 d . . .
H10A H 0.2798 1.5758 0.5006 0.03 Uiso 1 1 calc R . .
H10B H 0.3957 1.5829 0.5002 0.03 Uiso 1 1 calc R . .
C11 C 0.2932(5) 1.6329(3) 0.3867(3) 0.0325(14) Uani 1 1 d . . .
H11A H 0.2327 1.6647 0.3887 0.039 Uiso 1 1 calc R . .
H11B H 0.3487 1.6727 0.3891 0.039 Uiso 1 1 calc R . .
C12 C 0.2696(4) 1.5812(3) 0.3040(3) 0.0247(12) Uani 1 1 d . . .
H12A H 0.2896 1.611 0.2575 0.03 Uiso 1 1 calc R . .
H12B H 0.1963 1.5681 0.282 0.03 Uiso 1 1 calc R . .
C13 C 0.3740(4) 1.3304(3) 0.3232(3) 0.0158(11) Uani 1 1 d . B .
H13 H 0.3419 1.3243 0.3712 0.019 Uiso 1 1 calc R . .
C14 C 0.4865(4) 1.3501(3) 0.3665(3) 0.0188(11) Uani 1 1 d . . .
H14A H 0.5179 1.3724 0.3231 0.023 Uiso 1 1 calc R . .
H14B H 0.4953 1.3911 0.4145 0.023 Uiso 1 1 calc R . .
C15 C 0.5324(4) 1.2667(3) 0.4018(3) 0.0320(13) Uani 1 1 d . . .
H15A H 0.5154 1.2512 0.4556 0.038 Uiso 1 1 calc R . .
H15B H 0.607 1.2672 0.4145 0.038 Uiso 1 1 calc R . .
C16 C 0.4818(4) 1.2072(3) 0.3253(4) 0.0482(18) Uani 1 1 d . . .
H16A H 0.5208 1.2056 0.2825 0.058 Uiso 1 1 calc R . .
H16B H 0.4778 1.1501 0.3472 0.058 Uiso 1 1 calc R . .
C17 C 0.3765(4) 1.2423(3) 0.2830(3) 0.0181(10) Uani 1 1 d . . .
H17A H 0.3248 1.2058 0.2954 0.022 Uiso 1 1 calc R . .
H17B H 0.3626 1.2463 0.2187 0.022 Uiso 1 1 calc R . .
C18 C 0.1713(4) 1.3886(3) 0.2351(3) 0.0157(10) Uani 1 1 d . B .
H18 H 0.1596 1.3924 0.2937 0.019 Uiso 1 1 calc R . .
C19 C 0.0946(3) 1.4467(3) 0.1716(3) 0.0231(11) Uani 1 1 d . . .
H19A H 0.0581 1.4807 0.204 0.028 Uiso 1 1 calc R A 1
H19B H 0.13 1.4846 0.1417 0.028 Uiso 1 1 calc R A 1
C20A C 0.0202(6) 1.3911(5) 0.1047(5) 0.0288(18) Uani 0.72 1 d P B 1
H20A H 0.0414 1.384 0.0512 0.035 Uiso 0.72 1 calc PR B 1
H20B H -0.0492 1.4145 0.088 0.035 Uiso 0.72 1 calc PR B 1
C20B C -0.0027(17) 1.4028(13) 0.1418(13) 0.0288(18) Uani 0.28 1 d P B 2
H20C H -0.038 1.4155 0.0794 0.035 Uiso 0.28 1 calc PR B 2
H20D H -0.047 1.4187 0.1775 0.035 Uiso 0.28 1 calc PR B 2
C21 C 0.0258(4) 1.3084(3) 0.1539(4) 0.0345(14) Uani 1 1 d . . .
H21A H -0.0121 1.3111 0.1975 0.041 Uiso 1 1 calc R B 1
H21B H -0.0002 1.2615 0.1131 0.041 Uiso 1 1 calc R B 1
C22 C 0.1388(4) 1.3012(3) 0.1979(3) 0.0216(11) Uani 1 1 d . B .
H22A H 0.1743 1.2853 0.155 0.026 Uiso 1 1 calc R . .
H22B H 0.1537 1.2592 0.2455 0.026 Uiso 1 1 calc R . .
C23 C 0.3657(3) 1.4624(3) -0.0985(3) 0.0132(10) Uani 1 1 d . . .
H23 H 0.3879 1.431 -0.1436 0.016 Uiso 1 1 calc R . .
C24 C 0.4030(4) 1.5530(3) -0.0978(3) 0.0204(11) Uani 1 1 d . . .
H24A H 0.4084 1.5803 -0.041 0.025 Uiso 1 1 calc R . .
H24B H 0.4699 1.555 -0.1083 0.025 Uiso 1 1 calc R . .
C25 C 0.3222(4) 1.5946(3) -0.1722(3) 0.0248(12) Uani 1 1 d . . .
H25A H 0.3309 1.5802 -0.2298 0.03 Uiso 1 1 calc R . .
H25B H 0.3247 1.656 -0.1654 0.03 Uiso 1 1 calc R . .
C26 C 0.2234(4) 1.5597(3) -0.1638(3) 0.0212(11) Uani 1 1 d . . .
H26A H 0.1699 1.5605 -0.2211 0.025 Uiso 1 1 calc R . .
H26B H 0.2 1.5924 -0.121 0.025 Uiso 1 1 calc R . .
C27 C 0.2487(4) 1.4688(3) -0.1312(3) 0.0173(10) Uani 1 1 d . . .
H27A H 0.2199 1.4563 -0.0829 0.021 Uiso 1 1 calc R . .
H27B H 0.2203 1.4289 -0.1796 0.021 Uiso 1 1 calc R . .
C28 C 0.4139(4) 1.2999(3) -0.0283(3) 0.0193(11) Uani 1 1 d . . .
H28 H 0.4599 1.2945 -0.0658 0.023 Uiso 1 1 calc R . .
C29 C 0.3063(4) 1.2730(3) -0.0849(3) 0.0272(13) Uani 1 1 d . . .
H29A H 0.2533 1.3019 -0.0658 0.033 Uiso 1 1 calc R . .
H29B H 0.2958 1.2849 -0.1477 0.033 Uiso 1 1 calc R . .
C30 C 0.3046(5) 1.1780(3) -0.0683(3) 0.0327(13) Uani 1 1 d . . .
H30A H 0.2344 1.1564 -0.084 0.039 Uiso 1 1 calc R . .
H30B H 0.3428 1.147 -0.1016 0.039 Uiso 1 1 calc R . .
C31 C 0.3560(4) 1.1726(3) 0.0289(3) 0.0308(13) Uani 1 1 d . . .
H31A H 0.3793 1.1151 0.0464 0.037 Uiso 1 1 calc R . .
H31B H 0.3096 1.1903 0.0622 0.037 Uiso 1 1 calc R . .
C32 C 0.4467(4) 1.2328(3) 0.0450(3) 0.0268(12) Uani 1 1 d . . .
H32A H 0.5078 1.2028 0.0413 0.032 Uiso 1 1 calc R . .
H32B H 0.4618 1.2589 0.1037 0.032 Uiso 1 1 calc R . .
C33 C 0.5558(3) 1.4367(4) 0.0303(2) 0.0195(9) Uani 1 1 d . . .
H33 H 0.56 1.4985 0.0384 0.023 Uiso 1 1 calc R C 1
C34 C 0.6030(3) 1.4173(3) -0.0450(3) 0.0202(12) Uani 1 1 d . E .
H34A H 0.5543 1.3864 -0.0931 0.024 Uiso 1 1 calc R D 1
H34B H 0.6222 1.4695 -0.069 0.024 Uiso 1 1 calc R D 1
C35A C 0.6967(12) 1.3643(12) -0.0026(9) 0.0285(16) Uani 0.66 1 d P E 1
H35A H 0.7507 1.3746 -0.0302 0.034 Uiso 0.66 1 calc PR E 1
H35B H 0.6798 1.3042 -0.0067 0.034 Uiso 0.66 1 calc PR E 1
C36A C 0.7285(6) 1.3943(5) 0.0930(5) 0.0285(16) Uani 0.66 1 d P E 1
H36A H 0.7612 1.4497 0.0985 0.034 Uiso 0.66 1 calc PR E 1
H36B H 0.7761 1.3544 0.1316 0.034 Uiso 0.66 1 calc PR E 1
C37A C 0.6283(10) 1.3988(9) 0.1163(8) 0.0285(16) Uani 0.66 1 d P E 1
H37A H 0.6345 1.4355 0.1674 0.034 Uiso 0.66 1 calc PR E 1
H37B H 0.6055 1.3428 0.1284 0.034 Uiso 0.66 1 calc PR E 1
C35B C 0.706(3) 1.380(2) -0.001(3) 0.046(9) Uani 0.34 1 d PU E 2
H35C H 0.7263 1.3475 -0.0469 0.056 Uiso 0.34 1 d P F 2
H35D H 0.7546 1.4237 0.0216 0.056 Uiso 0.34 1 d P G 2
C36B C 0.6906(8) 1.3241(2) 0.0669(6) 0.0285(16) Uani 0.34 1 d P E 2
H36C H 0.7555 1.3089 0.1108 0.034 Uiso 0.34 1 calc PR E 2
H36D H 0.6539 1.2728 0.0411 0.034 Uiso 0.34 1 calc PR E 2
C37B C 0.6247(19) 1.3808(12) 0.1073(14) 0.013(4) Uani 0.34 1 d PU E 2
H37C H 0.5843 1.3522 0.1375 0.015 Uiso 0.34 1 d P H 2
H37D H 0.6707 1.4225 0.1525 0.015 Uiso 0.34 1 d P I 2
C38 C 0.6626(21) 1.5124(9) 0.5013(5) 0.023(3) Uani 1 1 d . . .
H38 H 0.595 1.5197 0.4646 0.027 Uiso 1 1 calc R . .
C39 C 0.7276(4) 1.5818(3) 0.5354(3) 0.0242(12) Uani 1 1 d . . .
C40 C 0.8267(4) 1.5606(3) 0.5884(3) 0.0196(11) Uani 1 1 d . . .
C41 C 0.8916(4) 1.6303(3) 0.6163(3) 0.0233(12) Uani 1 1 d . . .
H41 H 0.9593 1.621 0.6519 0.028 Uiso 1 1 calc R . .
C42 C 0.8601(5) 1.7106(3) 0.5936(3) 0.0358(15) Uani 1 1 d . . .
H42 H 0.9064 1.7553 0.6134 0.043 Uiso 1 1 calc R . .
C43 C 0.7614(5) 1.7278(3) 0.5420(4) 0.0405(17) Uani 1 1 d . . .
H43 H 0.7412 1.7838 0.5275 0.049 Uiso 1 1 calc R . .
C44 C 0.6944(5) 1.6656(4) 0.5125(3) 0.0374(15) Uani 1 1 d . . .
H44 H 0.6269 1.6769 0.4775 0.045 Uiso 1 1 calc R . .
C45 C 1.0723(3) 1.3944(3) 0.5423(3) 0.0147(10) Uani 1 1 d . . .
H45 H 1.0957 1.3862 0.4895 0.018 Uiso 1 1 calc R . .
C46 C 1.0975(4) 1.3137(3) 0.5973(3) 0.0227(11) Uani 1 1 d . . .
H46A H 1.0523 1.3073 0.6345 0.027 Uiso 1 1 calc R . .
H46B H 1.0898 1.2643 0.5588 0.027 Uiso 1 1 calc R . .
C47 C 1.2084(4) 1.3238(3) 0.6542(3) 0.0293(13) Uani 1 1 d . . .
H47A H 1.2139 1.3177 0.7171 0.035 Uiso 1 1 calc R . .
H47B H 1.2516 1.281 0.6387 0.035 Uiso 1 1 calc R . .
C48 C 1.2417(4) 1.4103(3) 0.6363(3) 0.0283(13) Uani 1 1 d . . .
H48A H 1.2793 1.4083 0.5925 0.034 Uiso 1 1 calc R . .
H48B H 1.2855 1.4361 0.6908 0.034 Uiso 1 1 calc R . .
C49 C 1.1428(3) 1.4588(3) 0.6007(3) 0.0178(11) Uani 1 1 d . . .
H49A H 1.1519 1.5079 0.5663 0.021 Uiso 1 1 calc R . .
H49B H 1.1166 1.4775 0.6488 0.021 Uiso 1 1 calc R . .
C50 C 0.9501(3) 1.5209(3) 0.4432(3) 0.0131(10) Uani 1 1 d . . .
H50 H 0.986 1.5616 0.4895 0.016 Uiso 1 1 calc R . .
C51 C 1.0134(4) 1.5168(3) 0.3781(3) 0.0241(12) Uani 1 1 d . . .
H51A H 1.0868 1.5205 0.4093 0.029 Uiso 1 1 calc R . .
H51B H 0.9998 1.4646 0.3435 0.029 Uiso 1 1 calc R . .
C52 C 0.9772(4) 1.5926(3) 0.3193(3) 0.0292(13) Uani 1 1 d . . .
H52A H 1.0063 1.6447 0.3497 0.035 Uiso 1 1 calc R . .
H52B H 0.9953 1.5878 0.2642 0.035 Uiso 1 1 calc R . .
C53 C 0.8635(4) 1.5900(3) 0.3019(3) 0.0265(12) Uani 1 1 d . . .
H53A H 0.8322 1.5485 0.2559 0.032 Uiso 1 1 calc R . .
H53B H 0.8331 1.6453 0.2828 0.032 Uiso 1 1 calc R . .
C54 C 0.8486(4) 1.5648(3) 0.3902(3) 0.0174(10) Uani 1 1 d . . .
H54A H 0.7906 1.5261 0.3809 0.021 Uiso 1 1 calc R . .
H54B H 0.8359 1.6145 0.422 0.021 Uiso 1 1 calc R . .
C55 C 0.8900(4) 1.3463(3) 0.4141(3) 0.0151(10) Uani 1 1 d . . .
H55 H 0.9407 1.3419 0.3811 0.018 Uiso 1 1 calc R . .
C56 C 0.8760(5) 1.2579(3) 0.4487(3) 0.0328(14) Uani 1 1 d . . .
H56A H 0.942 1.2289 0.47 0.039 Uiso 1 1 calc R . .
H56B H 0.8459 1.2618 0.4975 0.039 Uiso 1 1 calc R . .
C57 C 0.8057(5) 1.2118(3) 0.3720(3) 0.0342(14) Uani 1 1 d . . .
H57A H 0.8441 1.171 0.348 0.041 Uiso 1 1 calc R . .
H57B H 0.753 1.1817 0.3904 0.041 Uiso 1 1 calc R . .
C58 C 0.7580(5) 1.2770(3) 0.3042(3) 0.0344(14) Uani 1 1 d . . .
H58A H 0.6834 1.2705 0.284 0.041 Uiso 1 1 calc R . .
H58B H 0.7836 1.2717 0.2528 0.041 Uiso 1 1 calc R . .
C59 C 0.7871(4) 1.3622(3) 0.3482(3) 0.0247(12) Uani 1 1 d . . .
H59A H 0.7915 1.405 0.3049 0.03 Uiso 1 1 calc R . .
H59B H 0.7374 1.3805 0.3779 0.03 Uiso 1 1 calc R . .
C60 C 0.8864(4) 1.3617(3) 0.8254(3) 0.0147(10) Uani 1 1 d . . .
H60 H 0.8753 1.378 0.8822 0.018 Uiso 1 1 calc R . .
C61 C 1.0021(4) 1.3541(3) 0.8432(3) 0.0185(10) Uani 1 1 d . . .
H61A H 1.0215 1.3709 0.7909 0.022 Uiso 1 1 calc R . .
H61B H 1.0386 1.3899 0.8932 0.022 Uiso 1 1 calc R . .
C62 C 1.0272(4) 1.2615(3) 0.8649(4) 0.0336(14) Uani 1 1 d . . .
H62A H 1.0506 1.2349 0.8185 0.04 Uiso 1 1 calc R . .
H62B H 1.0813 1.256 0.9216 0.04 Uiso 1 1 calc R . .
C63 C 0.9302(4) 1.2205(3) 0.8702(3) 0.0222(11) Uani 1 1 d . . .
H63A H 0.9246 1.2237 0.9304 0.027 Uiso 1 1 calc R . .
H63B H 0.927 1.1614 0.8519 0.027 Uiso 1 1 calc R . .
C64 C 0.8475(4) 1.2719(3) 0.8061(3) 0.0199(11) Uani 1 1 d . . .
H64A H 0.7814 1.2646 0.8174 0.024 Uiso 1 1 calc R . .
H64B H 0.8402 1.2563 0.7446 0.024 Uiso 1 1 calc R . .
C65 C 0.8493(4) 1.5389(3) 0.8051(3) 0.0148(10) Uani 1 1 d . . .
H65 H 0.811 1.5837 0.7653 0.018 Uiso 1 1 calc R . .
C66 C 0.8188(4) 1.5449(3) 0.8907(3) 0.0210(11) Uani 1 1 d . . .
H66A H 0.7512 1.571 0.8791 0.025 Uiso 1 1 calc R . .
H66B H 0.817 1.4889 0.9161 0.025 Uiso 1 1 calc R . .
C67 C 0.9008(4) 1.5990(3) 0.9528(3) 0.0208(11) Uani 1 1 d . . .
H67A H 0.8869 1.6591 0.9407 0.025 Uiso 1 1 calc R . .
H67B H 0.9066 1.5875 1.0149 0.025 Uiso 1 1 calc R . .
C68 C 0.9949(4) 1.5721(3) 0.9309(3) 0.0215(11) Uani 1 1 d . . .
H68A H 1.0198 1.518 0.9589 0.026 Uiso 1 1 calc R . .
H68B H 1.0494 1.6141 0.9513 0.026 Uiso 1 1 calc R . .
C69 C 0.9629(4) 1.5643(3) 0.8314(3) 0.0181(10) Uani 1 1 d . . .
H69A H 1.0036 1.5213 0.813 0.022 Uiso 1 1 calc R . .
H69B H 0.9714 1.6181 0.8041 0.022 Uiso 1 1 calc R . .
C71 C 0.6875(3) 1.4224(3) 0.7430(2) 0.0144(10) Uani 1 1 d . . .
H71 H 0.6888 1.4093 0.8045 0.017 Uiso 1 1 calc R . .
C72 C 0.6185(4) 1.4989(3) 0.7122(3) 0.0175(11) Uani 1 1 d . . .
H72A H 0.6337 1.5272 0.6625 0.021 Uiso 1 1 calc R . .
H72B H 0.626 1.5392 0.7606 0.021 Uiso 1 1 calc R . .
C73 C 0.5112(3) 1.4598(3) 0.6833(3) 0.0252(13) Uani 1 1 d . . .
H73A H 0.488 1.4467 0.7347 0.03 Uiso 1 1 calc R . .
H73B H 0.4616 1.4977 0.6437 0.03 Uiso 1 1 calc R . .
C74 C 0.5247(4) 1.3810(3) 0.6359(3) 0.0230(11) Uani 1 1 d . . .
H74A H 0.5172 1.393 0.5735 0.028 Uiso 1 1 calc R . .
H74B H 0.4737 1.3387 0.6388 0.028 Uiso 1 1 calc R . .
C75 C 0.6316(4) 1.3498(3) 0.6828(3) 0.0171(11) Uani 1 1 d . . .
H75A H 0.6673 1.3351 0.6397 0.021 Uiso 1 1 calc R . .
H75B H 0.6289 1.2998 0.7183 0.021 Uiso 1 1 calc R . .
N1 N 0.2557(3) 1.5369(2) 0.0653(2) 0.0193(9) Uani 1 1 d . . .
H1A H 0.1931 1.529 0.0318 0.023 Uiso 1 1 calc R . .
N2 N 0.7014(3) 1.4393(3) 0.52351(19) 0.0216(8) Uani 1 1 d . . .
H2 H 0.667 1.3934 0.5043 0.026 Uiso 1 1 calc R . .
P1 P 0.30609(9) 1.41518(8) 0.24987(7) 0.0142(3) Uani 1 1 d . . .
P2 P 0.42008(9) 1.40922(7) 0.00851(7) 0.0133(3) Uani 1 1 d . B .
P3 P 0.93697(8) 1.42547(8) 0.50230(6) 0.0122(3) Uani 1 1 d . . .
P4 P 0.81972(8) 1.44060(9) 0.74293(6) 0.0102(2) Uani 1 1 d . . .
Ru1 Ru 0.35113(3) 1.43350(2) 0.122130(18) 0.01509(9) Uani 1 1 d . B .
Ru2 Ru 0.85519(3) 1.43558(3) 0.610013(18) 0.01380(9) Uani 1 1 d . . .

loop_
_atom_site_aniso_label
_atom_site_aniso_U_11
_atom_site_aniso_U_22
_atom_site_aniso_U_33
_atom_site_aniso_U_23
_atom_site_aniso_U_13
_atom_site_aniso_U_12
C1 0.022(3) 0.016(3) 0.017(2) 0.0022(18) 0.007(2) 0.006(2)
C2 0.017(3) 0.023(3) 0.017(2) -0.0006(19) 0.009(2) 0.003(2)
C3 0.023(3) 0.025(3) 0.019(2) -0.0003(19) 0.010(2) -0.002(2)
C4 0.034(4) 0.030(3) 0.030(3) -0.006(2) 0.015(2) -0.012(3)
C5 0.026(3) 0.034(3) 0.026(3) -0.001(2) 0.008(2) -0.010(3)
C6 0.016(3) 0.030(3) 0.024(2) 0.010(2) 0.006(2) -0.002(2)
C7 0.023(3) 0.023(3) 0.017(2) -0.0031(19) 0.011(2) -0.003(2)
C8 0.015(3) 0.017(2) 0.010(2) 0.0010(17) 0.0024(18) 0.000(2)
C9 0.022(3) 0.016(3) 0.015(2) -0.0019(18) 0.0022(19) -0.004(2)
C10 0.036(3) 0.021(3) 0.018(2) -0.003(2) 0.009(2) -0.004(2)
C11 0.057(4) 0.017(3) 0.021(2) -0.004(2) 0.009(3) 0.005(3)
C12 0.035(3) 0.021(3) 0.016(2) 0.000(2) 0.005(2) 0.004(2)
C13 0.019(3) 0.013(3) 0.015(2) 0.0006(18) 0.005(2) -0.003(2)
C14 0.012(3) 0.022(3) 0.019(2) -0.0045(19) -0.0007(19) -0.001(2)
C15 0.019(3) 0.028(3) 0.043(3) 0.016(2) 0.000(2) 0.002(2)
C16 0.017(3) 0.018(3) 0.097(5) -0.009(3) -0.001(3) -0.002(2)
C17 0.016(3) 0.015(3) 0.023(2) 0.0021(19) 0.006(2) 0.001(2)
C18 0.016(3) 0.018(3) 0.014(2) -0.0035(18) 0.0054(19) -0.002(2)
C19 0.020(3) 0.025(3) 0.025(2) 0.006(2) 0.0061(19) 0.004(2)
C20A 0.027(5) 0.032(4) 0.021(4) 0.002(3) -0.003(3) 0.001(3)
C20B 0.027(5) 0.032(4) 0.021(4) 0.002(3) -0.003(3) 0.001(3)
C21 0.023(3) 0.029(3) 0.043(3) 0.000(2) -0.003(3) -0.006(3)
C22 0.015(3) 0.022(3) 0.024(2) 0.006(2) 0.001(2) -0.006(2)
C23 0.012(3) 0.015(2) 0.0138(19) 0.0028(15) 0.0047(17) -0.0022(17)
C24 0.013(3) 0.021(3) 0.026(3) 0.006(2) 0.003(2) -0.002(2)
C25 0.027(3) 0.020(3) 0.025(2) 0.009(2) 0.004(2) 0.001(2)
C26 0.022(3) 0.020(3) 0.020(2) 0.0038(19) 0.004(2) 0.006(2)
C27 0.020(3) 0.021(2) 0.012(2) 0.0021(17) 0.0057(19) 0.002(2)
C28 0.023(3) 0.013(3) 0.028(3) -0.0006(19) 0.015(2) 0.003(2)
C29 0.042(4) 0.015(3) 0.025(3) -0.006(2) 0.010(2) -0.008(2)
C30 0.039(4) 0.020(3) 0.045(3) -0.007(2) 0.022(3) -0.001(3)
C31 0.035(4) 0.015(3) 0.051(3) 0.010(2) 0.026(3) 0.005(2)
C32 0.027(3) 0.020(3) 0.039(3) 0.011(2) 0.018(2) 0.004(2)
C33 0.011(2) 0.027(2) 0.0192(18) 0.008(3) 0.0029(16) -0.007(3)
C34 0.015(3) 0.027(3) 0.020(2) 0.0025(19) 0.0082(18) -0.004(2)
C35A 0.019(3) 0.044(4) 0.024(3) 0.002(3) 0.009(2) 0.009(3)
C36A 0.019(3) 0.044(4) 0.024(3) 0.002(3) 0.009(2) 0.009(3)
C37A 0.019(3) 0.044(4) 0.024(3) 0.002(3) 0.009(2) 0.009(3)
C35B 0.046(9) 0.046(9) 0.046(9) 0.0001(10) 0.014(3) 0.0000(10)
C36B 0.019(3) 0.044(4) 0.024(3) 0.002(3) 0.009(2) 0.009(3)
C37B 0.013(4) 0.013(4) 0.012(4) 0.0003(10) 0.0038(16) 0.0003(10)
C38 0.021(3) 0.034(2) 0.014(5) 0.007(2) 0.007(3) 0.012(3)
C39 0.027(3) 0.028(3) 0.023(2) 0.007(2) 0.017(2) 0.007(2)
C40 0.027(3) 0.019(3) 0.019(2) -0.0005(19) 0.016(2) 0.001(2)
C41 0.039(3) 0.018(3) 0.016(2) -0.0038(19) 0.013(2) -0.007(2)
C42 0.071(5) 0.015(3) 0.034(3) -0.006(2) 0.034(3) -0.007(3)
C43 0.078(5) 0.020(3) 0.043(3) 0.010(2) 0.049(4) 0.014(3)
C44 0.059(4) 0.033(3) 0.037(3) 0.017(3) 0.039(3) 0.021(3)
C45 0.008(3) 0.020(3) 0.015(2) 0.0009(18) 0.0023(18) 0.0052(19)
C46 0.019(3) 0.025(3) 0.026(3) 0.009(2) 0.009(2) 0.011(2)
C47 0.022(3) 0.040(3) 0.020(2) 0.004(2) -0.004(2) 0.013(2)
C48 0.018(3) 0.042(4) 0.025(2) -0.005(2) 0.005(2) 0.002(2)
C49 0.014(3) 0.017(3) 0.021(2) -0.0026(17) 0.0028(19) -0.0008(18)
C50 0.015(3) 0.009(2) 0.017(2) 0.0010(17) 0.0063(19) 0.0016(19)
C51 0.027(3) 0.024(3) 0.030(3) 0.010(2) 0.020(2) 0.009(2)
C52 0.041(4) 0.018(3) 0.038(3) 0.006(2) 0.028(3) 0.008(2)
C53 0.036(4) 0.027(3) 0.020(2) 0.006(2) 0.014(2) 0.008(2)
C54 0.018(3) 0.015(3) 0.022(2) 0.0054(19) 0.008(2) 0.007(2)
C55 0.015(3) 0.018(3) 0.013(2) -0.0006(18) 0.0038(19) 0.000(2)
C56 0.050(4) 0.020(3) 0.020(2) -0.001(2) -0.002(2) -0.009(3)
C57 0.039(4) 0.020(3) 0.036(3) -0.004(2) -0.001(3) -0.001(2)
C58 0.049(4) 0.023(3) 0.025(3) -0.007(2) 0.001(3) -0.015(3)
C59 0.026(3) 0.020(3) 0.021(2) 0.000(2) -0.003(2) -0.002(2)
C60 0.013(3) 0.018(3) 0.010(2) -0.0010(18) -0.0017(19) -0.004(2)
C61 0.009(3) 0.018(3) 0.027(2) 0.006(2) 0.004(2) 0.005(2)
C62 0.028(3) 0.018(3) 0.054(3) 0.002(2) 0.010(3) -0.001(2)
C63 0.019(3) 0.014(3) 0.028(3) 0.004(2) -0.001(2) 0.001(2)
C64 0.014(3) 0.017(3) 0.025(2) 0.007(2) 0.000(2) 0.001(2)
C65 0.014(3) 0.014(3) 0.017(2) 0.0061(19) 0.005(2) 0.000(2)
C66 0.022(3) 0.024(3) 0.022(2) -0.008(2) 0.014(2) -0.005(2)
C67 0.023(3) 0.021(3) 0.017(2) 0.0024(19) 0.003(2) -0.004(2)
C68 0.014(3) 0.017(3) 0.030(3) -0.001(2) 0.001(2) 0.000(2)
C69 0.020(3) 0.013(3) 0.024(2) -0.0029(19) 0.010(2) -0.001(2)
C71 0.008(2) 0.021(3) 0.0126(17) 0.0023(19) -0.0002(15) 0.004(2)
C72 0.017(3) 0.018(3) 0.019(2) 0.0014(19) 0.006(2) 0.004(2)
C73 0.005(3) 0.043(4) 0.027(2) 0.004(2) 0.003(2) 0.002(2)
C74 0.008(3) 0.029(3) 0.031(3) 0.006(2) 0.004(2) -0.005(2)
C75 0.015(3) 0.018(3) 0.018(2) -0.0012(19) 0.003(2) -0.004(2)
N1 0.012(2) 0.021(2) 0.022(2) 0.0048(17) 0.0021(17) 0.0086(18)
N2 0.018(2) 0.028(2) 0.0186(16) 0.000(2) 0.0046(14) -0.002(2)
P1 0.0143(7) 0.0162(8) 0.0125(5) -0.0007(4) 0.0045(4) -0.0015(5)
P2 0.0114(7) 0.0159(7) 0.0127(5) 0.0043(4) 0.0037(4) 0.0009(5)
P3 0.0121(6) 0.0134(7) 0.0110(4) 0.0004(5) 0.0032(4) 0.0021(5)
P4 0.0094(6) 0.0088(5) 0.0120(4) 0.0020(6) 0.0026(4) 0.0011(6)
Ru1 0.0185(2) 0.01482(19) 0.01346(15) 0.0002(2) 0.00707(13) -0.0012(2)
Ru2 0.0168(2) 0.01296(18) 0.01389(14) 0.0041(2) 0.00802(13) 0.0043(2)

loop_
_atom_type_symbol
_atom_type_description
_atom_type_scat_dispersion_real
_atom_type_scat_dispersion_imag
_atom_type_scat_source
C C 0.0033 0.0016 'International Tables Vol C Tables 4.2.6.8 and 6.1.1.4'
H H 0 0 'International Tables Vol C Tables 4.2.6.8 and 6.1.1.4'
N N 0.0061 0.0033 'International Tables Vol C Tables 4.2.6.8 and 6.1.1.4'
P P 0.1023 0.0942 'International Tables Vol C Tables 4.2.6.8 and 6.1.1.4'
Ru Ru -1.2594 0.8363 'International Tables Vol C Tables 4.2.6.8 and 6.1.1.4'

loop_
_geom_angle_atom_site_label_1
_geom_angle_atom_site_label_2
_geom_angle_atom_site_label_3
_geom_angle
N1 C1 C2 115.6(4)
N1 C1 H1 122.2
C2 C1 H1 122.2
C3 C2 C7 124.0(4)
C3 C2 C1 120.9(4)
C7 C2 C1 114.9(4)
C4 C3 C2 119.7(5)
C4 C3 H3 120.1
C2 C3 H3 120.1
C3 C4 C5 118.5(5)
C3 C4 H4 120.7
C5 C4 H4 120.7
C6 C5 C4 121.4(5)
C6 C5 H5 119.3
C4 C5 H5 119.3
C5 C6 C7 122.1(5)
C5 C6 H6 118.9
C7 C6 H6 118.9
C2 C7 C6 114.2(4)
C2 C7 Ru1 115.6(3)
C6 C7 Ru1 130.2(4)
C9 C8 C12 101.6(4)
C9 C8 P1 117.9(3)
C12 C8 P1 115.9(3)
C9 C8 H8 106.9
C12 C8 H8 106.9
P1 C8 H8 106.9
C8 C9 C10 102.8(4)
C8 C9 H9A 111.2
C10 C9 H9A 111.2
C8 C9 H9B 111.2
C10 C9 H9B 111.2
H9A C9 H9B 109.1
C11 C10 C9 106.1(3)
C11 C10 H10A 110.5
C9 C10 H10A 110.5
C11 C10 H10B 110.5
C9 C10 H10B 110.5
H10A C10 H10B 108.7
C12 C11 C10 106.4(4)
C12 C11 H11A 110.5
C10 C11 H11A 110.5
C12 C11 H11B 110.5
C10 C11 H11B 110.5
H11A C11 H11B 108.7
C11 C12 C8 104.4(4)
C11 C12 H12A 110.9
C8 C12 H12A 110.9
C11 C12 H12B 110.9
C8 C12 H12B 110.9
H12A C12 H12B 108.9
C14 C13 C17 103.1(4)
C14 C13 P1 112.7(3)
C17 C13 P1 118.4(3)
C14 C13 H13 107.3
C17 C13 H13 107.3
P1 C13 H13 107.3
C15 C14 C13 104.0(4)
C15 C14 H14A 111
C13 C14 H14A 111
C15 C14 H14B 111
C13 C14 H14B 111
H14A C14 H14B 109
C14 C15 C16 102.2(4)
C14 C15 H15A 111.3
C16 C15 H15A 111.3
C14 C15 H15B 111.3
C16 C15 H15B 111.3
H15A C15 H15B 109.2
C17 C16 C15 105.6(4)
C17 C16 H16A 110.6
C15 C16 H16A 110.6
C17 C16 H16B 110.6
C15 C16 H16B 110.6
H16A C16 H16B 108.8
C16 C17 C13 106.9(4)
C16 C17 H17A 110.3
C13 C17 H17A 110.3
C16 C17 H17B 110.3
C13 C17 H17B 110.3
H17A C17 H17B 108.6
C22 C18 C19 103.5(4)
C22 C18 P1 115.1(3)
C19 C18 P1 114.2(3)
C22 C18 H18 107.9
C19 C18 H18 107.9
P1 C18 H18 107.9
C20B C19 C20A 29.9(8)
C20B C19 C18 107.8(9)
C20A C19 C18 107.1(5)
C20B C19 H19A 82.7
C20A C19 H19A 110.3
C18 C19 H19A 110.3
C20B C19 H19B 132.7
C20A C19 H19B 110.3
C18 C19 H19B 110.3
H19A C19 H19B 108.6
C19 C20A C21 103.1(5)
C19 C20A H20A 111.1
C21 C20A H20A 111.1
C19 C20A H20B 111.1
C21 C20A H20B 111.1
H20A C20A H20B 109.1
C19 C20B C21 104.7(14)
C19 C20B H20C 110.8
C21 C20B H20C 110.8
C19 C20B H20D 110.8
C21 C20B H20D 110.8
H20C C20B H20D 108.9
C22 C21 C20A 100.9(5)
C22 C21 C20B 108.5(9)
C20A C21 C20B 29.0(8)
C22 C21 H21A 111.6
C20A C21 H21A 111.6
C20B C21 H21A 83
C22 C21 H21B 111.6
C20A C21 H21B 111.6
C20B C21 H21B 128.9
H21A C21 H21B 109.4
C21 C22 C18 104.6(4)
C21 C22 H22A 110.8
C18 C22 H22A 110.8
C21 C22 H22B 110.8
C18 C22 H22B 110.8
H22A C22 H22B 108.9
C24 C23 C27 104.7(4)
C24 C23 P2 112.6(3)
C27 C23 P2 115.7(3)
C24 C23 H23 107.8
C27 C23 H23 107.8
P2 C23 H23 107.8
C25 C24 C23 104.1(4)
C25 C24 H24A 110.9
C23 C24 H24A 110.9
C25 C24 H24B 110.9
C23 C24 H24B 110.9
H24A C24 H24B 109
C24 C25 C26 103.7(4)
C24 C25 H25A 111
C26 C25 H25A 111
C24 C25 H25B 111
C26 C25 H25B 111
H25A C25 H25B 109
C25 C26 C27 105.0(4)
C25 C26 H26A 110.8
C27 C26 H26A 110.8
C25 C26 H26B 110.8
C27 C26 H26B 110.8
H26A C26 H26B 108.8
C23 C27 C26 106.5(4)
C23 C27 H27A 110.4
C26 C27 H27A 110.4
C23 C27 H27B 110.4
C26 C27 H27B 110.4
H27A C27 H27B 108.6
C29 C28 C32 104.9(4)
C29 C28 P2 113.2(3)
C32 C28 P2 116.3(3)
C29 C28 H28 107.3
C32 C28 H28 107.3
P2 C28 H28 107.3
C30 C29 C28 103.6(4)
C30 C29 H29A 111
C28 C29 H29A 111
C30 C29 H29B 111
C28 C29 H29B 111
H29A C29 H29B 109
C31 C30 C29 101.9(4)
C31 C30 H30A 111.4
C29 C30 H30A 111.4
C31 C30 H30B 111.4
C29 C30 H30B 111.4
H30A C30 H30B 109.3
C30 C31 C32 104.1(4)
C30 C31 H31A 110.9
C32 C31 H31A 110.9
C30 C31 H31B 110.9
C32 C31 H31B 110.9
H31A C31 H31B 109
C31 C32 C28 105.7(4)
C31 C32 H32A 110.6
C28 C32 H32A 110.6
C31 C32 H32B 110.6
C28 C32 H32B 110.6
H32A C32 H32B 108.7
C37A C33 C34 107.1(6)
C37A C33 C37B 11.6(10)
C34 C33 C37B 101.1(9)
C37A C33 P2 114.8(6)
C34 C33 P2 116.2(3)
C37B C33 P2 110.4(9)
C37A C33 H33 106
C34 C33 H33 106
C37B C33 H33 117.5
P2 C33 H33 106
C35B C34 C35A 10(2)
C35B C34 C33 105.8(15)
C35A C34 C33 105.3(6)
C35B C34 H34A 119.2
C35A C34 H34A 110.7
C33 C34 H34A 110.7
C35B C34 H34B 101.2
C35A C34 H34B 110.7
C33 C34 H34B 110.7
H34A C34 H34B 108.8
C34 C35A C36A 102.6(10)
C34 C35A H35A 111.3
C36A C35A H35A 111.3
C34 C35A H35B 111.3
C36A C35A H35B 111.3
H35A C35A H35B 109.2
C34 C35A H35C 108.9
C36A C35A H35C 140
H35A C35A H35C 33.7
H35B C35A H35C 79.7
C34 C35A H35D 95.3
C36A C35A H35D 58.7
H35A C35A H35D 60.2
H35B C35A H35D 153.4
H35C C35A H35D 93.9
C35A C36A C37A 104.3(9)
C35A C36A H36A 110.9
C37A C36A H36A 110.9
C35A C36A H36B 110.9
C37A C36A H36B 110.9
H36A C36A H36B 108.9
C35A C36A H35D 49.6
C37A C36A H35D 131.5
H36A C36A H35D 62.6
H36B C36A H35D 116.6
C35A C36A H37D 133.2
C37A C36A H37D 30.1
H36A C36A H37D 89.4
H36B C36A H37D 100.5
H35D C36A H37D 138.6
C36A C37A C33 101.0(8)
C36A C37A H37A 111.6
C33 C37A H37A 111.6
C36A C37A H37B 111.6
C33 C37A H37B 111.6
H37A C37A H37B 109.4
C36A C37A H37C 132.6
C33 C37A H37C 105.8
H37A C37A H37C 93.9
H37B C37A H37C 21.4
C36A C37A H37D 71.1
C33 C37A H37D 126.7
H37A C37A H37D 41
H37B C37A H37D 120.4
H37C C37A H37D 118
C36B C35B C34 105(2)
C36B C35B H35C 111.3
C34 C35B H35C 107
C36B C35B H35D 114.3
C34 C35B H35D 109.3
H35C C35B H35D 109.5
C35B C36B C37B 100.7(17)
C35B C36B H36C 111.6
C37B C36B H36C 111.6
C35B C36B H36D 111.6
C37B C36B H36D 111.6
H36C C36B H36D 109.4
C36B C37B C33 107.3(13)
C36B C37B H37C 115.5
C33 C37B H37C 110.9
C36B C37B H37D 110.4
C33 C37B H37D 105.8
H37C C37B H37D 106.5
N2 C38 C39 116.4(16)
N2 C38 H38 122
C39 C38 H38 122
C40 C39 C38 114.9(9)
C40 C39 C44 123.8(5)
C38 C39 C44 121.0(5)
C39 C40 C41 113.9(4)
C39 C40 Ru2 115.9(4)
C41 C40 Ru2 130.2(4)
C42 C41 C40 122.4(5)
C42 C41 H41 118.8
C40 C41 H41 118.8
C41 C42 C43 121.2(5)
C41 C42 H42 119.4
C43 C42 H42 119.4
C44 C43 C42 120.6(5)
C44 C43 H43 119.7
C42 C43 H43 119.7
C43 C44 C39 118.1(6)
C43 C44 H44 120.9
C39 C44 H44 120.9
C49 C45 C46 103.0(3)
C49 C45 P3 114.9(3)
C46 C45 P3 116.9(3)
C49 C45 H45 107.2
C46 C45 H45 107.2
P3 C45 H45 107.2
C47 C46 C45 105.2(4)
C47 C46 H46A 110.7
C45 C46 H46A 110.7
C47 C46 H46B 110.7
C45 C46 H46B 110.7
H46A C46 H46B 108.8
C48 C47 C46 106.9(4)
C48 C47 H47A 110.3
C46 C47 H47A 110.3
C48 C47 H47B 110.3
C46 C47 H47B 110.3
H47A C47 H47B 108.6
C47 C48 C49 104.4(4)
C47 C48 H48A 110.9
C49 C48 H48A 110.9
C47 C48 H48B 110.9
C49 C48 H48B 110.9
H48A C48 H48B 108.9
C48 C49 C45 102.6(4)
C48 C49 H49A 111.2
C45 C49 H49A 111.2
C48 C49 H49B 111.2
C45 C49 H49B 111.2
H49A C49 H49B 109.2
C51 C50 C54 104.5(3)
C51 C50 P3 118.3(3)
C54 C50 P3 116.1(3)
C51 C50 H50 105.6
C54 C50 H50 105.6
P3 C50 H50 105.6
C52 C51 C50 103.5(4)
C52 C51 H51A 111.1
C50 C51 H51A 111.1
C52 C51 H51B 111.1
C50 C51 H51B 111.1
H51A C51 H51B 109
C53 C52 C51 102.8(4)
C53 C52 H52A 111.2
C51 C52 H52A 111.2
C53 C52 H52B 111.2
C51 C52 H52B 111.2
H52A C52 H52B 109.1
C52 C53 C54 104.9(4)
C52 C53 H53A 110.8
C54 C53 H53A 110.8
C52 C53 H53B 110.8
C54 C53 H53B 110.8
H53A C53 H53B 108.8
C53 C54 C50 105.5(4)
C53 C54 H54A 110.6
C50 C54 H54A 110.6
C53 C54 H54B 110.6
C50 C54 H54B 110.6
H54A C54 H54B 108.8
C59 C55 C56 102.0(4)
C59 C55 P3 116.9(3)
C56 C55 P3 113.9(3)
C59 C55 H55 107.9
C56 C55 H55 107.9
P3 C55 H55 107.9
C57 C56 C55 106.1(4)
C57 C56 H56A 110.5
C55 C56 H56A 110.5
C57 C56 H56B 110.5
C55 C56 H56B 110.5
H56A C56 H56B 108.7
C58 C57 C56 106.2(4)
C58 C57 H57A 110.5
C56 C57 H57A 110.5
C58 C57 H57B 110.5
C56 C57 H57B 110.5
H57A C57 H57B 108.7
C57 C58 C59 106.9(4)
C57 C58 H58A 110.4
C59 C58 H58A 110.4
C57 C58 H58B 110.4
C59 C58 H58B 110.4
H58A C58 H58B 108.6
C55 C59 C58 103.4(4)
C55 C59 H59A 111.1
C58 C59 H59A 111.1
C55 C59 H59B 111.1
C58 C59 H59B 111.1
H59A C59 H59B 109.1
C64 C60 C61 104.1(4)
C64 C60 P4 115.3(3)
C61 C60 P4 116.8(3)
C64 C60 H60 106.7
C61 C60 H60 106.7
P4 C60 H60 106.7
C62 C61 C60 105.6(4)
C62 C61 H61A 110.6
C60 C61 H61A 110.6
C62 C61 H61B 110.6
C60 C61 H61B 110.6
H61A C61 H61B 108.8
C63 C62 C61 106.7(4)
C63 C62 H62A 110.4
C61 C62 H62A 110.4
C63 C62 H62B 110.4
C61 C62 H62B 110.4
H62A C62 H62B 108.6
C62 C63 C64 103.0(4)
C62 C63 H63A 111.2
C64 C63 H63A 111.2
C62 C63 H63B 111.2
C64 C63 H63B 111.2
H63A C63 H63B 109.1
C63 C64 C60 103.0(4)
C63 C64 H64A 111.2
C60 C64 H64A 111.2
C63 C64 H64B 111.2
C60 C64 H64B 111.2
H64A C64 H64B 109.1
C66 C65 C69 105.5(4)
C66 C65 P4 116.9(3)
C69 C65 P4 114.4(3)
C66 C65 H65 106.4
C69 C65 H65 106.4
P4 C65 H65 106.4
C67 C66 C65 105.1(4)
C67 C66 H66A 110.7
C65 C66 H66A 110.7
C67 C66 H66B 110.7
C65 C66 H66B 110.7
H66A C66 H66B 108.8
C68 C67 C66 102.1(4)
C68 C67 H67A 111.3
C66 C67 H67A 111.3
C68 C67 H67B 111.3
C66 C67 H67B 111.3
H67A C67 H67B 109.2
C67 C68 C69 105.4(4)
C67 C68 H68A 110.7
C69 C68 H68A 110.7
C67 C68 H68B 110.7
C69 C68 H68B 110.7
H68A C68 H68B 108.8
C68 C69 C65 104.9(4)
C68 C69 H69A 110.8
C65 C69 H69A 110.8
C68 C69 H69B 110.8
C65 C69 H69B 110.8
H69A C69 H69B 108.8
C72 C71 C75 104.7(3)
C72 C71 P4 113.0(3)
C75 C71 P4 115.1(3)
C72 C71 H71 107.9
C75 C71 H71 107.9
P4 C71 H71 107.9
C71 C72 C73 102.6(4)
C71 C72 H72A 111.3
C73 C72 H72A 111.3
C71 C72 H72B 111.3
C73 C72 H72B 111.3
H72A C72 H72B 109.2
C74 C73 C72 103.6(4)
C74 C73 H73A 111
C72 C73 H73A 111
C74 C73 H73B 111
C72 C73 H73B 111
H73A C73 H73B 109
C73 C74 C75 106.0(4)
C73 C74 H74A 110.5
C75 C74 H74A 110.5
C73 C74 H74B 110.5
C75 C74 H74B 110.5
H74A C74 H74B 108.7
C74 C75 C71 106.6(4)
C74 C75 H75A 110.4
C71 C75 H75A 110.4
C74 C75 H75B 110.4
C71 C75 H75B 110.4
H75A C75 H75B 108.6
C1 N1 Ru1 118.0(3)
C1 N1 H1A 121
Ru1 N1 H1A 121
C38 N2 Ru2 116.4(10)
C38 N2 H2 121.7
Ru2 N2 H2 121.7
C13 P1 C18 102.1(2)
C13 P1 C8 98.24(19)
C18 P1 C8 103.8(2)
C13 P1 Ru1 115.37(16)
C18 P1 Ru1 116.19(14)
C8 P1 Ru1 118.39(15)
C28 P2 C23 100.1(2)
C28 P2 C33 103.4(3)
C23 P2 C33 99.8(2)
C28 P2 Ru1 114.75(16)
C23 P2 Ru1 119.71(15)
C33 P2 Ru1 116.31(14)
C50 P3 C45 98.9(2)
C50 P3 C55 104.2(2)
C45 P3 C55 99.4(2)
C50 P3 Ru2 117.80(15)
C45 P3 Ru2 115.32(14)
C55 P3 Ru2 118.02(16)
C65 P4 C71 101.2(2)
C65 P4 C60 102.6(2)
C71 P4 C60 99.9(2)
C65 P4 Ru2 116.70(15)
C71 P4 Ru2 118.41(12)
C60 P4 Ru2 115.39(16)
C7 Ru1 N1 75.81(18)
C7 Ru1 P2 95.75(13)
N1 Ru1 P2 98.26(10)
C7 Ru1 P1 92.83(12)
N1 Ru1 P1 100.16(11)
P2 Ru1 P1 161.10(5)
C40 Ru2 N2 76.32(19)
C40 Ru2 P4 92.13(12)
N2 Ru2 P4 98.41(9)
C40 Ru2 P3 93.16(13)
N2 Ru2 P3 97.59(9)
P4 Ru2 P3 163.92(4)

loop_
_geom_bond_atom_site_label_1
_geom_bond_atom_site_label_2
_geom_bond_distance
C1 N1 1.292(6)
C1 C2 1.446(7)
C1 H1 0.95
C2 C3 1.407(7)
C2 C7 1.411(7)
C3 C4 1.373(7)
C3 H3 0.95
C4 C5 1.398(7)
C4 H4 0.95
C5 C6 1.396(7)
C5 H5 0.95
C6 C7 1.416(6)
C6 H6 0.95
C7 Ru1 2.088(5)
C8 C9 1.541(6)
C8 C12 1.542(6)
C8 P1 1.865(4)
C8 H8 1
C9 C10 1.547(6)
C9 H9A 0.99
C9 H9B 0.99
C10 C11 1.534(6)
C10 H10A 0.99
C10 H10B 0.99
C11 C12 1.511(6)
C11 H11A 0.99
C11 H11B 0.99
C12 H12A 0.99
C12 H12B 0.99
C13 C14 1.534(7)
C13 C17 1.557(6)
C13 P1 1.856(5)
C13 H13 1
C14 C15 1.514(6)
C14 H14A 0.99
C14 H14B 0.99
C15 C16 1.544(8)
C15 H15A 0.99
C15 H15B 0.99
C16 C17 1.517(7)
C16 H16A 0.99
C16 H16B 0.99
C17 H17A 0.99
C17 H17B 0.99
C18 C22 1.536(6)
C18 C19 1.542(6)
C18 P1 1.858(5)
C18 H18 1
C19 C20B 1.47(2)
C19 C20A 1.528(8)
C19 H19A 0.99
C19 H19B 0.99
C20A C21 1.534(9)
C20A H20A 0.99
C20A H20B 0.99
C20B C21 1.56(2)
C20B H20C 0.99
C20B H20D 0.99
C21 C22 1.514(7)
C21 H21A 0.99
C21 H21B 0.99
C22 H22A 0.99
C22 H22B 0.99
C23 C24 1.542(6)
C23 C27 1.547(6)
C23 P2 1.857(4)
C23 H23 1
C24 C25 1.520(6)
C24 H24A 0.99
C24 H24B 0.99
C25 C26 1.521(7)
C25 H25A 0.99
C25 H25B 0.99
C26 C27 1.552(6)
C26 H26A 0.99
C26 H26B 0.99
C27 H27A 0.99
C27 H27B 0.99
C28 C29 1.553(7)
C28 C32 1.555(6)
C28 P2 1.844(5)
C28 H28 1
C29 C30 1.549(7)
C29 H29A 0.99
C29 H29B 0.99
C30 C31 1.504(7)
C30 H30A 0.99
C30 H30B 0.99
C31 C32 1.543(7)
C31 H31A 0.99
C31 H31B 0.99
C32 H32A 0.99
C32 H32B 0.99
C33 C37A 1.560(13)
C33 C34 1.564(6)
C33 C37B 1.59(2)
C33 P2 1.857(4)
C33 H33 1
C34 C35B 1.52(4)
C34 C35A 1.528(17)
C34 H34A 0.99
C34 H34B 0.99
C35A C36A 1.535(16)
C35A H35A 0.99
C35A H35B 0.99
C35A H35C 0.9566
C35A H35D 1.2313
C36A C37A 1.541(15)
C36A H36A 0.99
C36A H36B 0.99
C37A H37A 0.99
C37A H37B 0.99
C37A H37C 1.0816
C37A H37D 0.7869
C35B C36B 1.47(4)
C35B H35C 1.0048
C35B H35D 0.9654
C36B C37B 1.56(2)
C36B H36C 0.99
C36B H36D 0.99
C37B H37C 0.9591
C37B H37D 1.0476
C38 N2 1.293(17)
C38 C39 1.429(19)
C38 H38 0.95
C39 C40 1.419(7)
C39 C44 1.433(7)
C40 C41 1.420(7)
C40 Ru2 2.054(5)
C41 C42 1.374(7)
C41 H41 0.95
C42 C43 1.394(9)
C42 H42 0.95
C43 C44 1.347(8)
C43 H43 0.95
C44 H44 0.95
C45 C49 1.532(6)
C45 C46 1.545(6)
C45 P3 1.855(5)
C45 H45 1
C46 C47 1.539(7)
C46 H46A 0.99
C46 H46B 0.99
C47 C48 1.517(7)
C47 H47A 0.99
C47 H47B 0.99
C48 C49 1.527(6)
C48 H48A 0.99
C48 H48B 0.99
C49 H49A 0.99
C49 H49B 0.99
C50 C51 1.551(6)
C50 C54 1.572(6)
C50 P3 1.836(4)
C50 H50 1
C51 C52 1.526(6)
C51 H51A 0.99
C51 H51B 0.99
C52 C53 1.512(7)
C52 H52A 0.99
C52 H52B 0.99
C53 C54 1.542(6)
C53 H53A 0.99
C53 H53B 0.99
C54 H54A 0.99
C54 H54B 0.99
C55 C59 1.515(7)
C55 C56 1.556(7)
C55 P3 1.864(5)
C55 H55 1
C56 C57 1.509(6)
C56 H56A 0.99
C56 H56B 0.99
C57 C58 1.509(7)
C57 H57A 0.99
C57 H57B 0.99
C58 C59 1.535(6)
C58 H58A 0.99
C58 H58B 0.99
C59 H59A 0.99
C59 H59B 0.99
C60 C64 1.537(6)
C60 C61 1.545(7)
C60 P4 1.859(5)
C60 H60 1
C61 C62 1.542(6)
C61 H61A 0.99
C61 H61B 0.99
C62 C63 1.519(7)
C62 H62A 0.99
C62 H62B 0.99
C63 C64 1.528(6)
C63 H63A 0.99
C63 H63B 0.99
C64 H64A 0.99
C64 H64B 0.99
C65 C66 1.551(6)
C65 C69 1.554(7)
C65 P4 1.843(5)
C65 H65 1
C66 C67 1.533(6)
C66 H66A 0.99
C66 H66B 0.99
C67 C68 1.510(7)
C67 H67A 0.99
C67 H67B 0.99
C68 C69 1.522(6)
C68 H68A 0.99
C68 H68B 0.99
C69 H69A 0.99
C69 H69B 0.99
C71 C72 1.542(6)
C71 C75 1.559(6)
C71 P4 1.853(4)
C71 H71 1
C72 C73 1.549(7)
C72 H72A 0.99
C72 H72B 0.99
C73 C74 1.515(7)
C73 H73A 0.99
C73 H73B 0.99
C74 C75 1.527(7)
C74 H74A 0.99
C74 H74B 0.99
C75 H75A 0.99
C75 H75B 0.99
N1 Ru1 2.144(4)
N1 H1A 0.88
N2 Ru2 2.161(3)
N2 H2 0.88
P1 Ru1 2.3261(11)
P2 Ru1 2.3247(12)
P3 Ru2 2.3334(11)
P4 Ru2 2.3218(9)
